data_2010800
loop_
_publ_author_name
'Panneerselvam, Kaliyamoorthy'
'Lu, Tian-Huey'
'Tung, Shu-Fang'
'Dash, Aswini K.'
'Mathur, Pradeep'

_publ_section_title
;
 Mixed-chalcogenide double-butterfly complex
 [{(CO)~6~Fe~2~SSe}~2~{\m-C(H)---C(H)}]
;
_journal_issue 4
_journal_name_full 'Acta Crystallographica Section C'
_journal_page_first 438
_journal_page_last 439
_journal_paper_doi 10.1107/S0108270100001037
_journal_volume 56
_journal_year 2000
_chemical_formula_iupac '[Fe4 (C2 H2 S2 Se2 )(CO)12 ]'
_chemical_formula_moiety 'C14 H2 Fe4 O12 S2 Se2'
_chemical_formula_sum 'C14 H2 Fe4 O12 S2 Se2'
_chemical_formula_weight 807.60
_chemical_name_systematic
;
 ?
;
_space_group_IT_number 43
_symmetry_cell_setting orthorhombic
_symmetry_space_group_name_Hall 'F 2 -2d'
_symmetry_space_group_name_H-M 'F d d 2'
_audit_creation_method SHELXL-97
_cell_angle_alpha 90.00
_cell_angle_beta 90.00
_cell_angle_gamma 90.00
_cell_formula_units_Z 8
_cell_length_a 6.531(2)
_cell_length_b 44.759(4)
_cell_length_c 16.224(2)
_cell_measurement_reflns_used 25
_cell_measurement_temperature 293(2)
_cell_measurement_theta_max 12.21
_cell_measurement_theta_min 8.02
_cell_volume 4742.6(16)
_computing_cell_refinement 'CAD-4 software'
_computing_data_collection 'CAD-4 software (Enraf-Nonius, 1989)'
_computing_data_reduction 'NRCVAX (Gabe et al., 1989)'
_computing_molecular_graphics NRCVAX
_computing_publication_material SHELXL97
_computing_structure_refinement 'SHELXL97 (Sheldrick, 1997)'
_computing_structure_solution 'SHELXS97 (Sheldrick, 1990)'
_diffrn_ambient_temperature 293(2)
_diffrn_measured_fraction_theta_full 1.000
_diffrn_measured_fraction_theta_max 1.000
_diffrn_measurement_device_type 'Enraf-Nonius CAD4 diffractometer'
_diffrn_measurement_method \w/2\q
_diffrn_radiation_monochromator graphite
_diffrn_radiation_source 'fine-focus sealed tube'
_diffrn_radiation_type MoK\a
_diffrn_radiation_wavelength .71073
_diffrn_reflns_av_R_equivalents .0336
_diffrn_reflns_av_sigmaI/netI .0276
_diffrn_reflns_limit_h_max 0
_diffrn_reflns_limit_h_min -8
_diffrn_reflns_limit_k_max 58
_diffrn_reflns_limit_k_min -18
_diffrn_reflns_limit_l_max 21
_diffrn_reflns_limit_l_min -19
_diffrn_reflns_number 6094
_diffrn_reflns_theta_full 27.44
_diffrn_reflns_theta_max 27.44
_diffrn_reflns_theta_min 1.82
_diffrn_standards_decay_% 2
_diffrn_standards_interval_time 60
_diffrn_standards_number 3
_exptl_absorpt_coefficient_mu 5.701
_exptl_absorpt_correction_T_max .488
_exptl_absorpt_correction_T_min .323
_exptl_absorpt_correction_type psi-scan
_exptl_absorpt_process_details '(North et al., 1968)'
_exptl_crystal_colour Orange
_exptl_crystal_density_diffrn 2.262
_exptl_crystal_density_method 'not measured'
_exptl_crystal_description Rectangular
_exptl_crystal_F_000 3088
_exptl_crystal_size_max .375
_exptl_crystal_size_mid .134
_exptl_crystal_size_min .126
_refine_diff_density_max .480
_refine_diff_density_min -.479
_refine_ls_extinction_method none
_refine_ls_goodness_of_fit_ref 1.095
_refine_ls_hydrogen_treatment constr
_refine_ls_matrix_type full
_refine_ls_number_parameters 154
_refine_ls_number_reflns 2449
_refine_ls_number_restraints 1
_refine_ls_restrained_S_all 1.095
_refine_ls_R_factor_all .0485
_refine_ls_R_factor_gt .0372
_refine_ls_shift/su_max .001
_refine_ls_shift/su_mean .000
_refine_ls_structure_factor_coef Fsqd
_refine_ls_weighting_details 'calc w = 1/[\s^2^(Fo^2^)+(0.0473P)^2^+78.9306P] where P=(Fo^2^+2Fc^2^)/3'
_refine_ls_weighting_scheme calc
_refine_ls_wR_factor_ref .1077
_reflns_number_gt 2188
_reflns_number_total 2449
_reflns_threshold_expression I>2\s(I)
_cod_data_source_file da1109.cif
_cod_data_source_block I
_cod_original_sg_symbol_H-M Fdd2
_cod_database_code 2010800
_cod_database_fobs_code 2010800

loop_
_symmetry_equiv_pos_as_xyz
'x, y, z'
'-x, -y+1/2, z+1/2'
'x+1/4, -y+3/4, z+3/4'
'-x+1/4, y+3/4, z+3/4'
'x, y+1/2, z+1/2'
'-x, -y+1, z+1'
'x+1/4, -y+5/4, z+5/4'
'-x+1/4, y+5/4, z+5/4'
'x+1/2, y, z+1/2'
'-x+1/2, -y+1/2, z+1'
'x+3/4, -y+3/4, z+5/4'
'-x+3/4, y+3/4, z+5/4'
'x+1/2, y+1/2, z'
'-x+1/2, -y+1, z+1/2'
'x+3/4, -y+5/4, z+3/4'
'-x+3/4, y+5/4, z+3/4'

loop_
_atom_site_label
_atom_site_fract_x
_atom_site_fract_y
_atom_site_fract_z
_atom_site_U_iso_or_equiv
_atom_site_adp_type
_atom_site_calc_flag
_atom_site_refinement_flags
_atom_site_occupancy
_atom_site_disorder_assembly
_atom_site_disorder_group
_atom_site_type_symbol
Se1 .54003(17) .77886(2) -.05105(7) .0334(3) Uani d P .5 . . Se
Se2 .08860(15) .78785(2) -.00076(6) .0239(2) Uani d P .5 . . Se
Fe1 .32371(18) .82009(2) -.06395(7) .0337(3) Uani d . 1 . . Fe
Fe2 .39615(17) .79592(2) .07283(7) .0306(2) Uani d . 1 . . Fe
S1 .54003(17) .77886(2) -.05105(7) .0334(3) Uani d P .5 . . S
S2 .08860(15) .78785(2) -.00076(6) .0239(2) Uani d P .5 . . S
O1 .0963(14) .87131(13) .0035(6) .073(2) Uani d . 1 . . O
O2 .1397(18) .8162(2) -.2256(5) .100(4) Uani d . 1 . . O
O3 .6805(14) .85641(19) -.1043(6) .082(3) Uani d . 1 . . O
O4 .5112(14) .75006(18) .1933(6) .072(2) Uani d . 1 . . O
O5 .7465(11) .83563(18) .0979(5) .066(2) Uani d . 1 . . O
O6 .1609(13) .8288(2) .1983(6) .081(3) Uani d . 1 . . O
C1 .1892(16) .8520(2) -.0235(7) .049(2) Uani d . 1 . . C
C2 .2155(19) .8180(2) -.1636(7) .061(3) Uani d . 1 . . C
C3 .5412(17) .84249(19) -.0872(7) .053(2) Uani d . 1 . . C
C4 .4660(15) .76641(18) .1451(6) .044(2) Uani d . 1 . . C
C5 .6128(14) .82003(18) .0883(6) .0412(19) Uani d . 1 . . C
C6 .2509(15) .8162(2) .1493(6) .046(2) Uani d . 1 . . C
C7 .3620(12) .74577(16) -.0727(5) .0324(16) Uani d . 1 . . C
H7 .3937 .7390 -.1287 .050 Uiso calc R 1 . . H

loop_
_atom_site_aniso_label
_atom_site_aniso_U_11
_atom_site_aniso_U_22
_atom_site_aniso_U_33
_atom_site_aniso_U_12
_atom_site_aniso_U_13
_atom_site_aniso_U_23
Se1 .0312(5) .0293(5) .0396(6) -.0041(4) -.0032(5) -.0054(4)
Se2 .0233(4) .0202(4) .0282(5) -.0021(4) -.0028(4) -.0017(4)
Fe1 .0424(6) .0280(5) .0308(5) -.0075(4) -.0071(5) .0025(4)
Fe2 .0316(5) .0319(5) .0283(5) -.0009(4) -.0065(5) -.0023(4)
S1 .0312(5) .0293(5) .0396(6) -.0041(4) -.0032(5) -.0054(4)
S2 .0233(4) .0202(4) .0282(5) -.0021(4) -.0028(4) -.0017(4)
O1 .090(5) .031(3) .097(6) .011(4) .001(5) -.006(4)
O2 .137(9) .116(7) .046(5) -.058(7) -.046(6) .023(4)
O3 .070(6) .079(5) .099(7) -.044(5) -.008(5) .018(5)
O4 .085(5) .065(4) .066(5) .000(4) -.027(5) .020(4)
O5 .053(4) .085(5) .061(5) -.023(4) -.009(4) -.017(4)
O6 .067(5) .111(7) .064(6) .017(5) .003(5) -.042(5)
C1 .055(5) .038(5) .053(5) -.008(4) -.015(4) .006(4)
C2 .080(8) .058(6) .047(6) -.036(5) -.010(6) .011(4)
C3 .064(6) .037(4) .057(6) -.012(4) -.007(5) .005(4)
C4 .052(5) .041(4) .040(5) -.006(4) -.015(4) .005(3)
C5 .040(4) .044(4) .040(5) .000(4) .000(4) -.011(3)
C6 .044(5) .050(5) .045(5) -.001(4) -.008(4) -.004(4)
C7 .035(4) .032(4) .030(4) .000(3) .002(3) -.003(3)

loop_
_atom_type_symbol
_atom_type_description
_atom_type_scat_dispersion_real
_atom_type_scat_dispersion_imag
_atom_type_scat_source
C C .0033 .0016 'International Tables Vol C Tables 4.2.6.8 and 6.1.1.4'
H H .0000 .0000 'International Tables Vol C Tables 4.2.6.8 and 6.1.1.4'
O O .0106 .0060 'International Tables Vol C Tables 4.2.6.8 and 6.1.1.4'
Se Se -.0929 2.2259 'International Tables Vol C Tables 4.2.6.8 and 6.1.1.4'
Fe Fe .3463 .8444 'International Tables Vol C Tables 4.2.6.8 and 6.1.1.4'
S S .1246 .1234 'International Tables Vol C Tables 4.2.6.8 and 6.1.1.4'

loop_
_geom_angle_atom_site_label_1
_geom_angle_atom_site_label_2
_geom_angle_atom_site_label_3
_geom_angle_site_symmetry_1
_geom_angle_site_symmetry_3
_geom_angle
_geom_angle_publ_flag
C7 Se1/S1 Fe1 . . 103.2(2) yes
C7 Se1/S1 Fe2 . . 99.5(2) yes
Fe1 Se1/S1 Fe2 . . 65.00(10) yes
C7 Se2/S2 Fe1 10_564 . 96.1(2) yes
C7 Se2/S2 Fe2 10_564 . 106.4(2) yes
Fe1 Se2/S2 Fe2 . . 64.50(10) yes
C2 Fe1 C3 . . 99.0(5) yes
C2 Fe1 C1 . . 100.4(5) yes
C3 Fe1 C1 . . 91.2(5) yes
C2 Fe1 Se1/S1 . . 106.4(4) yes
C3 Fe1 Se1/S1 . . 88.9(3) yes
C1 Fe1 Se1/S1 . . 152.9(3) yes
C2 Fe1 Se2/S2 . . 96.0(3) yes
C3 Fe1 Se2/S2 . . 164.4(3) yes
C1 Fe1 Se2/S2 . . 90.5(3) yes
Se1/S1 Fe1 Se2/S2 . . 82.60(10) yes
C2 Fe1 Fe2 . . 149.3(3) yes
C3 Fe1 Fe2 . . 106.2(3) yes
C1 Fe1 Fe2 . . 96.4(3) yes
Se1/S1 Fe1 Fe2 . . 57.80(10) yes
Se2/S2 Fe1 Fe2 . . 58.10(10) yes
C5 Fe2 C6 . . 91.0(4) yes
C5 Fe2 C4 . . 98.5(4) yes
C6 Fe2 C4 . . 93.0(4) yes
C5 Fe2 Se1/S1 . . 90.0(3) yes
C6 Fe2 Se1/S1 . . 164.2(3) yes
C4 Fe2 Se1/S1 . . 102.4(3) yes
C5 Fe2 Se2/S2 . . 146.2(3) yes
C6 Fe2 Se2/S2 . . 88.7(3) yes
C4 Fe2 Se2/S2 . . 115.2(3) yes
Se1/S1 Fe2 Se2/S2 . . 81.80(10) yes
C5 Fe2 Fe1 . . 90.8(3) yes
C6 Fe2 Fe1 . . 107.0(3) yes
C4 Fe2 Fe1 . . 157.8(3) yes
Se1/S1 Fe2 Fe1 . . 57.30(10) yes
Se2/S2 Fe2 Fe1 . . 57.30(10) yes
O1 C1 Fe1 . . 176.7(10) no
O2 C2 Fe1 . . 177.3(11) no
O3 C3 Fe1 . . 178.0(11) no
O4 C4 Fe2 . . 174.8(9) no
O5 C5 Fe2 . . 178.7(9) no
O6 C6 Fe2 . . 179.1(10) no
C7 C7 Se1/S1 10_564 . 113.2(6) no
C7 C7 Se2/S2 10_564 10_564 110.9(5) no
Se1/S1 C7 Se2/S2 . 10_564 113.0(4) no
C7 C7 H7 10_564 . 106.4 no
Se1/S1 C7 H7 . . 106.4 no
Se2/S2 C7 H7 10_564 . 106.4 no

loop_
_geom_bond_atom_site_label_1
_geom_bond_atom_site_label_2
_geom_bond_site_symmetry_2
_geom_bond_distance
_geom_bond_publ_flag
Se1/S1 C7 . 1.916(7) yes
Se1/S1 Fe1 . 2.334(2) yes
Se1/S1 Fe2 . 2.346(2) yes
Se2/S2 C7 10_564 1.931(8) yes
Se2/S2 Fe1 . 2.3430(10) yes
Se2/S2 Fe2 . 2.3640(10) yes
Fe1 C2 . 1.766(11) ?
Fe1 C3 . 1.779(10) ?
Fe1 C1 . 1.799(11) ?
Fe1 Fe2 . 2.514(2) yes
Fe2 C5 . 1.797(9) ?
Fe2 C6 . 1.805(10) ?
Fe2 C4 . 1.824(8) ?
O1 C1 . 1.145(13) ?
O2 C2 . 1.124(13) ?
O3 C3 . 1.137(12) ?
O4 C4 . 1.111(11) ?
O5 C5 . 1.128(11) ?
O6 C6 . 1.139(12) ?
C7 C7 10_564 1.511(16) ?
C7 H7 . .9800 no
